data_7041575
loop_
_publ_author_name
'Raj, Pushap'
'Singh, Amanpreet'
'Singh, Ajnesh'
'Singh, Narinder'

_publ_section_title
;
 Syntheses, crystal structures and photophysical properties of Cu(ii)
 complexes: fine tuning of a coordination sphere for selective binding of
 azamethiphos.
;
_journal_issue 3
_journal_name_full 'Dalton transactions (Cambridge, England : 2003)'
_journal_page_first 985
_journal_page_last 994
_journal_paper_doi 10.1039/c6dt04039j
_journal_volume 46
_journal_year 2017
_chemical_formula_moiety 'C36 H24 Cu N6 O10'
_chemical_formula_sum 'C36 H24 Cu N6 O10'
_chemical_formula_weight 764.15
_chemical_name_systematic
;
 ?
;
_space_group_IT_number 60
_space_group_name_Hall '-P 2n 2ab'
_symmetry_cell_setting orthorhombic
_symmetry_space_group_name_Hall '-P 2n 2ab'
_symmetry_space_group_name_H-M 'P b c n'
_atom_sites_solution_hydrogens geom
_atom_sites_solution_primary direct
_atom_sites_solution_secondary difmap
_audit_creation_method SHELXL-97
_audit_update_record
;
2016-03-10 deposited with the CCDC.
2016-12-08 downloaded from the CCDC.
;
_cell_angle_alpha 90.00
_cell_angle_beta 90.00
_cell_angle_gamma 90.00
_cell_formula_units_Z 4
_cell_length_a 27.0677(13)
_cell_length_b 7.5081(3)
_cell_length_c 16.0875(8)
_cell_measurement_reflns_used 9997
_cell_measurement_temperature 298(2)
_cell_measurement_theta_max 26.00
_cell_measurement_theta_min 2.53
_cell_volume 3269.4(3)
_computing_cell_refinement 'APEX2 (Bruker, 2010); SAINT (Bruker, 2009)'
_computing_data_collection 'APEX2 (Bruker, 2010)'
_computing_data_reduction 'SAINT (Bruker, 2009);XPREP(Sheldrick,2008)'
_computing_molecular_graphics 'XP (Siemens)'
_computing_publication_material SHELXL-97
_computing_structure_refinement 'SHELXL-2014/7 (Sheldrick, 2014)'
_computing_structure_solution 'SHELXS-97 (Sheldrick, 2008)'
_diffrn_ambient_temperature 298(2)
_diffrn_measured_fraction_theta_full 1.000
_diffrn_measured_fraction_theta_max 1.000
_diffrn_measurement_device_type 'Bruker APEX-II CCD'
_diffrn_measurement_method '\f and \w scans'
_diffrn_radiation_monochromator mirrors
_diffrn_radiation_source 'INCOATEC Imus micro-focus source'
_diffrn_radiation_type MoK\a
_diffrn_radiation_wavelength 0.71073
_diffrn_reflns_av_R_equivalents 0.0762
_diffrn_reflns_av_sigmaI/netI 0.0270
_diffrn_reflns_limit_h_max 33
_diffrn_reflns_limit_h_min -33
_diffrn_reflns_limit_k_max 9
_diffrn_reflns_limit_k_min -9
_diffrn_reflns_limit_l_max 19
_diffrn_reflns_limit_l_min -19
_diffrn_reflns_number 59973
_diffrn_reflns_theta_full 26.00
_diffrn_reflns_theta_max 26.00
_diffrn_reflns_theta_min 2.53
_exptl_absorpt_coefficient_mu 0.740
_exptl_absorpt_correction_T_max 0.746
_exptl_absorpt_correction_T_min 0.684
_exptl_absorpt_correction_type multi-scan
_exptl_absorpt_process_details 'SADABS; (sheldrick, 2003)'
_exptl_crystal_colour 'pale blue'
_exptl_crystal_density_diffrn 1.552
_exptl_crystal_density_method 'not measured'
_exptl_crystal_description block
_exptl_crystal_F_000 1564
_exptl_crystal_size_max .3
_exptl_crystal_size_mid .2
_exptl_crystal_size_min .2
_refine_diff_density_max 0.226
_refine_diff_density_min -0.361
_refine_diff_density_rms 0.049
_refine_ls_extinction_method none
_refine_ls_goodness_of_fit_ref 0.979
_refine_ls_hydrogen_treatment constr
_refine_ls_matrix_type full
_refine_ls_number_parameters 240
_refine_ls_number_reflns 3210
_refine_ls_number_restraints 0
_refine_ls_restrained_S_all 0.979
_refine_ls_R_factor_all 0.0612
_refine_ls_R_factor_gt 0.0374
_refine_ls_shift/su_max 0.000
_refine_ls_shift/su_mean 0.000
_refine_ls_structure_factor_coef Fsqd
_refine_ls_weighting_details 'calc w=1/[\s^2^(Fo^2^)+(0.0540P)^2^+1.5793P] where P=(Fo^2^+2Fc^2^)/3'
_refine_ls_weighting_scheme calc
_refine_ls_wR_factor_gt 0.0905
_refine_ls_wR_factor_ref 0.0984
_reflns_number_gt 2411
_reflns_number_total 3210
_reflns_threshold_expression >2sigma(I)
_cod_data_source_file c6dt04039j2.cif
_cod_data_source_block ns212
_cod_depositor_comments
;
The following automatic conversions were performed:

'_symmetry_cell_setting' value 'Orthorhombic' changed to
'orthorhombic' according to
/usr/data/users/saulius/crontab/automatic-downloads/rss-feeds/RSC/lib/dictionaries/cif_core.dic
dictionary named 'cif_core.dic' version 2.4.2 from 2011-04-26.

Automatic conversion script
Id: cif_fix_values 4268 2015-11-12 08:31:59Z antanas 

 Adding full bibliography for 7041574--7041575.cif.
;
_cod_original_sg_symbol_H-M Pbcn
_cod_database_code 7041575

loop_
_symmetry_equiv_pos_as_xyz
'x, y, z'
'-x+1/2, -y+1/2, z+1/2'
'x+1/2, -y+1/2, -z'
'-x, y, -z+1/2'
'-x, -y, -z'
'x-1/2, y-1/2, -z-1/2'
'-x-1/2, y-1/2, z'
'x, -y, z-1/2'

loop_
_atom_site_label
_atom_site_type_symbol
_atom_site_fract_x
_atom_site_fract_y
_atom_site_fract_z
_atom_site_U_iso_or_equiv
_atom_site_adp_type
_atom_site_occupancy
_atom_site_symmetry_multiplicity
_atom_site_calc_flag
_atom_site_refinement_flags
Cu1 Cu 0.5000 0.35790(5) 0.2500 0.03169(13) Uani 1 2 d S
N1 N 0.46395(7) 0.1737(2) 0.31409(11) 0.0324(4) Uani 1 1 d .
N2 N 0.34673(7) -0.2129(2) 0.47756(11) 0.0340(4) Uani 1 1 d .
N3 N 0.52770(10) 0.5773(3) 0.36562(15) 0.0606(6) Uani 1 1 d .
O1 O 0.38110(7) -0.1085(3) 0.59644(11) 0.0638(6) Uani 1 1 d .
O2 O 0.31373(7) -0.2910(3) 0.35399(11) 0.0589(5) Uani 1 1 d .
O3 O 0.48542(7) 0.5447(2) 0.33452(11) 0.0491(4) Uani 1 1 d .
O4 O 0.53199(11) 0.6921(4) 0.41805(17) 0.1153(11) Uani 1 1 d .
O5 O 0.56233(8) 0.4852(3) 0.34030(15) 0.0846(8) Uani 1 1 d .
C1 C 0.46664(8) 0.1618(3) 0.39697(13) 0.0364(5) Uani 1 1 d .
H1 H 0.4842 0.2511 0.4267 0.044 Uiso 1 1 calc R
C2 C 0.44501(8) 0.0254(3) 0.44062(14) 0.0388(5) Uani 1 1 d .
H2 H 0.4477 0.0215 0.4995 0.047 Uiso 1 1 calc R
C3 C 0.41935(8) -0.1059(3) 0.39898(14) 0.0334(5) Uani 1 1 d .
C4 C 0.41598(9) -0.0920(3) 0.31370(15) 0.0431(6) Uani 1 1 d .
H4 H 0.3983 -0.1790 0.2828 0.052 Uiso 1 1 calc R
C5 C 0.43834(9) 0.0483(3) 0.27347(14) 0.0420(6) Uani 1 1 d .
H5 H 0.4355 0.0565 0.2147 0.050 Uiso 1 1 calc R
C6 C 0.39617(8) -0.2593(3) 0.44556(15) 0.0426(6) Uani 1 1 d .
H6A H 0.3934 -0.3633 0.4080 0.051 Uiso 1 1 calc R
H6B H 0.4178 -0.2933 0.4926 0.051 Uiso 1 1 calc R
C7 C 0.34350(9) -0.1391(3) 0.55756(14) 0.0399(6) Uani 1 1 d .
C8 C 0.29349(10) -0.1039(3) 0.58936(14) 0.0405(6) Uani 1 1 d .
C9 C 0.28750(12) -0.0336(3) 0.66845(15) 0.0570(8) Uani 1 1 d .
H9 H 0.3156 -0.0041 0.7011 0.068 Uiso 1 1 calc R
C10 C 0.23983(15) -0.0064(4) 0.69997(18) 0.0711(10) Uani 1 1 d .
H10 H 0.2358 0.0416 0.7542 0.085 Uiso 1 1 calc R
C11 C 0.19955(14) -0.0472(4) 0.6545(2) 0.0715(10) Uani 1 1 d .
H11 H 0.1677 -0.0290 0.6778 0.086 Uiso 1 1 calc R
C12 C 0.20360(10) -0.1162(3) 0.57346(18) 0.0516(7) Uani 1 1 d .
C13 C 0.25186(9) -0.1447(3) 0.54092(14) 0.0383(5) Uani 1 1 d .
C14 C 0.25713(9) -0.2114(3) 0.45940(14) 0.0366(5) Uani 1 1 d .
C15 C 0.21612(9) -0.2488(3) 0.41249(17) 0.0489(7) Uani 1 1 d .
H15 H 0.2199 -0.2929 0.3575 0.059 Uiso 1 1 calc R
C16 C 0.16872(10) -0.2224(4) 0.4450(2) 0.0630(8) Uani 1 1 d .
H16 H 0.1406 -0.2491 0.4119 0.076 Uiso 1 1 calc R
C17 C 0.16270(11) -0.1591(4) 0.5230(2) 0.0664(9) Uani 1 1 d .
H17 H 0.1303 -0.1433 0.5443 0.080 Uiso 1 1 calc R
C18 C 0.30663(8) -0.2416(3) 0.42478(14) 0.0372(5) Uani 1 1 d .

loop_
_atom_site_aniso_label
_atom_site_aniso_U_11
_atom_site_aniso_U_22
_atom_site_aniso_U_33
_atom_site_aniso_U_23
_atom_site_aniso_U_13
_atom_site_aniso_U_12
Cu1 0.0325(2) 0.0319(2) 0.0306(2) 0.000 0.00139(16) 0.000
N1 0.0313(10) 0.0360(10) 0.0298(9) 0.0006(8) 0.0007(8) -0.0011(8)
N2 0.0352(10) 0.0334(10) 0.0333(10) 0.0034(8) 0.0019(8) -0.0038(8)
N3 0.0711(17) 0.0531(14) 0.0575(15) -0.0236(12) -0.0179(13) 0.0087(14)
O1 0.0637(12) 0.0860(15) 0.0416(10) 0.0041(10) -0.0138(9) -0.0174(11)
O2 0.0560(11) 0.0819(14) 0.0386(10) -0.0185(10) 0.0051(8) -0.0129(10)
O3 0.0502(11) 0.0430(10) 0.0541(11) -0.0111(8) 0.0029(9) 0.0057(8)
O4 0.127(2) 0.1008(19) 0.118(2) -0.0783(18) -0.0374(18) 0.0128(17)
O5 0.0581(13) 0.0902(16) 0.1054(18) -0.0463(14) -0.0319(12) 0.0244(13)
C1 0.0386(13) 0.0399(13) 0.0307(12) -0.0030(10) -0.0006(10) -0.0062(10)
C2 0.0388(13) 0.0470(14) 0.0305(11) 0.0050(11) -0.0007(10) -0.0010(11)
C3 0.0247(11) 0.0332(12) 0.0423(13) 0.0028(10) 0.0020(9) 0.0034(9)
C4 0.0398(14) 0.0480(14) 0.0414(14) -0.0062(11) -0.0006(11) -0.0109(11)
C5 0.0432(14) 0.0525(15) 0.0304(12) -0.0005(11) -0.0043(10) -0.0096(12)
C6 0.0380(13) 0.0383(13) 0.0516(15) 0.0057(11) 0.0043(11) 0.0034(11)
C7 0.0514(15) 0.0375(13) 0.0308(12) 0.0092(10) -0.0025(11) -0.0084(11)
C8 0.0642(17) 0.0263(12) 0.0311(12) 0.0066(9) 0.0087(11) -0.0017(11)
C9 0.097(2) 0.0389(15) 0.0355(14) 0.0043(11) 0.0102(14) -0.0063(14)
C10 0.124(3) 0.0421(16) 0.0471(17) 0.0026(13) 0.040(2) 0.0085(19)
C11 0.091(3) 0.0466(18) 0.077(2) 0.0165(16) 0.049(2) 0.0151(17)
C12 0.0568(17) 0.0328(14) 0.0652(18) 0.0190(12) 0.0259(15) 0.0075(12)
C13 0.0454(13) 0.0247(11) 0.0447(13) 0.0115(10) 0.0100(11) -0.0015(10)
C14 0.0394(13) 0.0297(11) 0.0406(13) 0.0085(10) 0.0025(11) -0.0047(10)
C15 0.0465(16) 0.0407(15) 0.0595(16) 0.0120(12) -0.0043(13) -0.0103(12)
C16 0.0414(16) 0.0544(18) 0.093(2) 0.0240(17) -0.0044(16) -0.0083(13)
C17 0.0423(17) 0.0517(17) 0.105(3) 0.0312(18) 0.0221(18) 0.0056(13)
C18 0.0416(13) 0.0359(13) 0.0342(13) 0.0021(10) -0.0010(10) -0.0088(11)

loop_
_atom_type_symbol
_atom_type_description
_atom_type_scat_dispersion_real
_atom_type_scat_dispersion_imag
_atom_type_scat_source
C C 0.0033 0.0016 'International Tables Vol C Tables 4.2.6.8 and 6.1.1.4'
H H 0.0000 0.0000 'International Tables Vol C Tables 4.2.6.8 and 6.1.1.4'
N N 0.0061 0.0033 'International Tables Vol C Tables 4.2.6.8 and 6.1.1.4'
O O 0.0106 0.0060 'International Tables Vol C Tables 4.2.6.8 and 6.1.1.4'
Cu Cu 0.3201 1.2651 'International Tables Vol C Tables 4.2.6.8 and 6.1.1.4'

loop_
_geom_angle_atom_site_label_1
_geom_angle_atom_site_label_2
_geom_angle_atom_site_label_3
_geom_angle
_geom_angle_site_symmetry_1
_geom_angle_site_symmetry_3
N1 Cu1 N1 91.50(10) . 4_655
N1 Cu1 O3 92.22(7) . .
N1 Cu1 O3 160.65(7) 4_655 .
N1 Cu1 O3 160.65(7) . 4_655
N1 Cu1 O3 92.22(7) 4_655 4_655
O3 Cu1 O3 90.53(10) . 4_655
N1 Cu1 O5 107.83(8) . .
N1 Cu1 O5 104.15(7) 4_655 .
O3 Cu1 O5 56.71(7) . .
O3 Cu1 O5 89.63(8) 4_655 .
N1 Cu1 O5 104.15(7) . 4_655
N1 Cu1 O5 107.83(8) 4_655 4_655
O3 Cu1 O5 89.63(8) . 4_655
O3 Cu1 O5 56.71(7) 4_655 4_655
O5 Cu1 O5 133.53(11) . 4_655
C1 N1 C5 117.87(19) . .
C1 N1 Cu1 122.55(15) . .
C5 N1 Cu1 119.43(15) . .
C18 N2 C7 124.8(2) . .
C18 N2 C6 117.19(19) . .
C7 N2 C6 118.01(19) . .
O4 N3 O5 123.7(3) . .
O4 N3 O3 119.8(3) . .
O5 N3 O3 116.5(2) . .
N3 O3 Cu1 103.02(14) . .
N3 O5 Cu1 83.67(14) . .
N1 C1 C2 122.4(2) . .
N1 C1 H1 118.8 . .
C2 C1 H1 118.8 . .
C1 C2 C3 120.0(2) . .
C1 C2 H2 120.0 . .
C3 C2 H2 120.0 . .
C4 C3 C2 117.5(2) . .
C4 C3 C6 121.6(2) . .
C2 C3 C6 120.9(2) . .
C5 C4 C3 119.8(2) . .
C5 C4 H4 120.1 . .
C3 C4 H4 120.1 . .
N1 C5 C4 122.4(2) . .
N1 C5 H5 118.8 . .
C4 C5 H5 118.8 . .
N2 C6 C3 111.68(18) . .
N2 C6 H6A 109.3 . .
C3 C6 H6A 109.3 . .
N2 C6 H6B 109.3 . .
C3 C6 H6B 109.3 . .
H6A C6 H6B 107.9 . .
O1 C7 N2 119.6(2) . .
O1 C7 C8 123.9(2) . .
N2 C7 C8 116.6(2) . .
C9 C8 C13 119.9(2) . .
C9 C8 C7 119.7(3) . .
C13 C8 C7 120.4(2) . .
C8 C9 C10 119.7(3) . .
C8 C9 H9 120.2 . .
C10 C9 H9 120.2 . .
C11 C10 C9 121.0(3) . .
C11 C10 H10 119.5 . .
C9 C10 H10 119.5 . .
C10 C11 C12 121.5(3) . .
C10 C11 H11 119.2 . .
C12 C11 H11 119.2 . .
C11 C12 C17 123.8(3) . .
C11 C12 C13 117.9(3) . .
C17 C12 C13 118.3(3) . .
C8 C13 C14 120.8(2) . .
C8 C13 C12 120.0(2) . .
C14 C13 C12 119.2(2) . .
C15 C14 C13 120.2(2) . .
C15 C14 C18 119.9(2) . .
C13 C14 C18 120.0(2) . .
C14 C15 C16 120.5(3) . .
C14 C15 H15 119.7 . .
C16 C15 H15 119.7 . .
C17 C16 C15 120.4(3) . .
C17 C16 H16 119.8 . .
C15 C16 H16 119.8 . .
C16 C17 C12 121.3(3) . .
C16 C17 H17 119.3 . .
C12 C17 H17 119.3 . .
O2 C18 N2 119.7(2) . .
O2 C18 C14 123.2(2) . .
N2 C18 C14 117.1(2) . .

loop_
_geom_bond_atom_site_label_1
_geom_bond_atom_site_label_2
_geom_bond_distance
_geom_bond_site_symmetry_2
Cu1 N1 1.9819(17) .
Cu1 N1 1.9819(17) 4_655
Cu1 O3 1.9930(16) .
Cu1 O3 1.9930(16) 4_655
Cu1 O5 2.423(2) .
Cu1 O5 2.423(2) 4_655
N1 C1 1.338(3) .
N1 C5 1.339(3) .
N2 C18 1.395(3) .
N2 C7 1.404(3) .
N2 C6 1.476(3) .
N3 O4 1.212(3) .
N3 O5 1.234(3) .
N3 O3 1.272(3) .
O1 C7 1.217(3) .
O2 C18 1.213(3) .
C1 C2 1.373(3) .
C1 H1 0.9500 .
C2 C3 1.380(3) .
C2 H2 0.9500 .
C3 C4 1.379(3) .
C3 C6 1.511(3) .
C4 C5 1.377(3) .
C4 H4 0.9500 .
C5 H5 0.9500 .
C6 H6A 0.9900 .
C6 H6B 0.9900 .
C7 C8 1.471(4) .
C8 C9 1.387(3) .
C8 C13 1.404(3) .
C9 C10 1.401(4) .
C9 H9 0.9500 .
C10 C11 1.348(5) .
C10 H10 0.9500 .
C11 C12 1.408(4) .
C11 H11 0.9500 .
C12 C17 1.410(4) .
C12 C13 1.424(3) .
C13 C14 1.411(3) .
C14 C15 1.371(3) .
C14 C18 1.469(3) .
C15 C16 1.399(4) .
C15 H15 0.9500 .
C16 C17 1.353(4) .
C16 H16 0.9500 .
C17 H17 0.9500 .
